data_7247265
loop_
_publ_author_name
'Mukherjee, Aparajita'
'Datta, Sayanti'
'Richmond, Michael G.'
'Bhattacharya, Samaresh'

_publ_section_title
;
 Ruthenium complexes of 1,4-diazabutadiene ligands with a cis-RuCl2 moiety
 for catalytic acceptorless dehydrogenation of alcohols: DFT evidence of
 chemically non-innocent ligand participation
;
_journal_issue 36
_journal_name_full 'RSC Advances'
_journal_page_first 25660
_journal_page_last 25672
_journal_paper_doi 10.1039/D3RA04750D
_journal_volume 13
_journal_year 2023
_chemical_formula_moiety 'C32 H32 Cl2 N4 Ru'
_chemical_formula_sum 'C32 H39 Cl2 N4 O Ru'
_chemical_formula_weight 667.663
_space_group_crystal_system monoclinic
_space_group_IT_number 14
_space_group_name_Hall '-P 2ybc'
_space_group_name_H-M_alt 'P 1 21/c 1'
_symmetry_Int_Tables_number 14
_audit_creation_date 2023-07-05
_audit_creation_method
;
Olex2 1.5-alpha
(compiled 2023.03.06 svn.rbb2c1857 for OlexSys, GUI svn.r6748)
;
_audit_update_record
;
2023-07-11 deposited with the CCDC.	2023-08-07 downloaded from the CCDC.
;
_cell_angle_alpha 90
_cell_angle_beta 104.930(6)
_cell_angle_gamma 90
_cell_formula_units_Z 4
_cell_length_a 14.0932(10)
_cell_length_b 14.4484(10)
_cell_length_c 17.7270(14)
_cell_measurement_reflns_used 250
_cell_measurement_temperature 273(2)
_cell_measurement_theta_max 27.56
_cell_measurement_theta_min 1.84
_cell_volume 3487.8(5)
_computing_molecular_graphics 'Olex2 1.5-alpha (Dolomanov et al., 2009)'
_computing_publication_material 'Olex2 1.5-alpha (Dolomanov et al., 2009)'
_computing_structure_refinement 'olex2.refine 1.5-alpha (Bourhis et al., 2015)'
_diffrn_ambient_temperature 273.15
_diffrn_measured_fraction_theta_full 0.9997
_diffrn_measured_fraction_theta_max 0.9922
_diffrn_measurement_device_type 'CCD area detector'
_diffrn_radiation_type 'Mo K\a'
_diffrn_radiation_wavelength 0.71073
_diffrn_reflns_av_R_equivalents 0.1885
_diffrn_reflns_av_unetI/netI 0.1683
_diffrn_reflns_Laue_measured_fraction_full 0.9997
_diffrn_reflns_Laue_measured_fraction_max 0.9922
_diffrn_reflns_limit_h_max 18
_diffrn_reflns_limit_h_min -18
_diffrn_reflns_limit_k_max 18
_diffrn_reflns_limit_k_min -18
_diffrn_reflns_limit_l_max 22
_diffrn_reflns_limit_l_min -22
_diffrn_reflns_number 54006
_diffrn_reflns_point_group_measured_fraction_full 0.9997
_diffrn_reflns_point_group_measured_fraction_max 0.9922
_diffrn_reflns_theta_full 25.2417
_diffrn_reflns_theta_max 27.56
_diffrn_reflns_theta_min 1.84
_exptl_absorpt_coefficient_mu 0.631
_exptl_crystal_colour Blue
_exptl_crystal_density_diffrn 1.271
_exptl_crystal_density_method 'not measured'
_exptl_crystal_description Block
_exptl_crystal_F_000 1376.861
_exptl_crystal_size_max 0.2
_exptl_crystal_size_mid 0.15
_exptl_crystal_size_min 0.14
_refine_diff_density_max 0.8989
_refine_diff_density_min -0.9347
_refine_diff_density_rms 0.1922
_refine_ls_d_res_high 0.7681
_refine_ls_d_res_low 11.0440
_refine_ls_goodness_of_fit_ref 0.9380
_refine_ls_hydrogen_treatment constr
_refine_ls_matrix_type full
_refine_ls_number_constraints 56
_refine_ls_number_parameters 356
_refine_ls_number_reflns 7990
_refine_ls_number_restraints 0
_refine_ls_restrained_S_all 0.9380
_refine_ls_R_factor_all 0.1645
_refine_ls_R_factor_gt 0.0647
_refine_ls_shift/su_max 0.0018
_refine_ls_shift/su_mean 0.0000
_refine_ls_structure_factor_coef Fsqd
_refine_ls_weighting_details 'w=1/[\s^2^(Fo^2^)+(0.0556P)^2^] where P=(Fo^2^+2Fc^2^)/3'
_refine_ls_weighting_scheme calc
_refine_ls_wR_factor_gt 0.1369
_refine_ls_wR_factor_ref 0.1829
_reflns_Friedel_coverage 0.0
_reflns_limit_h_max 17
_reflns_limit_h_min -18
_reflns_limit_k_max 18
_reflns_limit_k_min 0
_reflns_limit_l_max 22
_reflns_limit_l_min 0
_reflns_number_gt 3326
_reflns_number_total 7990
_reflns_threshold_expression I>=2u(I)
_cod_data_source_file d3ra04750d2.cif
_cod_data_source_block SB_AM_12M1
_cod_original_formula_sum 'C32 H39 N4 O1 Cl2 Ru1'
_cod_database_code 7247265
_olex2_refinement_description
;
1. Fixed Uiso
 At 1.2 times of:
  All C(H) groups
 At 1.5 times of:
  All C(H,H,H) groups
2.a Aromatic/amide H refined with riding coordinates:
 C17(H17), C18(H18), C2(H2), C1(H1), C4(H4), C5(H5), C7(H7), C8(H8), C11(H11),
 C12(H12), C14(H14), C15(H15), C27(H27), C28(H28), C30(H30), C31(H31), C20(H20),
  C21(H21), C23(H23), C24(H24)
2.b Idealised Me refined as rotating group:
 C9(H9a,H9b,H9c), C16(H16a,H16b,H16c), C32(H32a,H32b,H32c), C25(H25a,H25b,H25c)
;
_smtbx_masks_void_probe_radius 1.2
_smtbx_masks_void_truncation_radius 1.2
_olex2_submission_special_instructions 'No special instructions were received'

loop_
_space_group_symop_id
_space_group_symop_operation_xyz
1 x,y,z
2 -x,y+1/2,-z+1/2
3 -x,-y,-z
4 x,-y-1/2,z-1/2

loop_
_atom_site_label
_atom_site_type_symbol
_atom_site_fract_x
_atom_site_fract_y
_atom_site_fract_z
_atom_site_U_iso_or_equiv
_atom_site_adp_type
_atom_site_occupancy
_atom_site_refinement_flags_posn
Ru1 Ru 0.08829(3) 0.36965(3) 0.35496(3) 0.0599(2) Uani 1.000000 .
Cl2 Cl 0.00296(12) 0.51430(10) 0.31792(10) 0.0747(5) Uani 1.000000 .
Cl1 Cl 0.22714(12) 0.42024(11) 0.31211(10) 0.0757(5) Uani 1.000000 .
N1 N -0.0248(3) 0.3356(3) 0.3997(3) 0.0603(13) Uani 1.000000 .
C17 C 0.1526(5) 0.1940(5) 0.3209(4) 0.0796(19) Uani 1.000000 .
H17 H 0.1862(5) 0.1380(5) 0.3264(4) 0.096(2) Uiso 1.000000 R
C18 C 0.0948(5) 0.2255(4) 0.2480(4) 0.0735(18) Uani 1.000000 .
H18 H 0.0898(5) 0.1923(4) 0.2022(4) 0.088(2) Uiso 1.000000 R
N4 N 0.0494(4) 0.3029(3) 0.2486(3) 0.0623(13) Uani 1.000000 .
N2 N 0.1321(4) 0.4228(3) 0.4647(3) 0.0589(13) Uani 1.000000 .
C2 C 0.0701(5) 0.4125(4) 0.5076(4) 0.0679(17) Uani 1.000000 .
H2 H 0.0831(5) 0.4343(4) 0.5586(4) 0.082(2) Uiso 1.000000 R
C1 C -0.0197(5) 0.3653(4) 0.4706(4) 0.0682(17) Uani 1.000000 .
H1 H -0.0701(5) 0.3564(4) 0.4950(4) 0.082(2) Uiso 1.000000 R
C3 C -0.1126(5) 0.2881(4) 0.3584(4) 0.0654(16) Uani 1.000000 .
C4 C -0.2035(5) 0.3245(5) 0.3547(4) 0.084(2) Uani 1.000000 .
H4 H -0.2091(5) 0.3791(5) 0.3809(4) 0.101(2) Uiso 1.000000 R
C5 C -0.2866(5) 0.2798(5) 0.3118(5) 0.098(2) Uani 1.000000 .
H5 H -0.3480(5) 0.3053(5) 0.3091(5) 0.118(3) Uiso 1.000000 R
C6 C -0.2806(5) 0.1977(5) 0.2726(4) 0.084(2) Uani 1.000000 .
C9 C -0.3706(6) 0.1484(6) 0.2254(5) 0.121(3) Uani 1.000000 .
H9a H -0.3510(6) 0.097(3) 0.199(3) 0.181(4) Uiso 1.000000 GR
H9b H -0.409(2) 0.127(4) 0.2595(7) 0.181(4) Uiso 1.000000 GR
H9c H -0.409(2) 0.1903(13) 0.188(2) 0.181(4) Uiso 1.000000 GR
C7 C -0.1888(5) 0.1612(5) 0.2792(4) 0.081(2) Uani 1.000000 .
H7 H -0.1833(5) 0.1054(5) 0.2545(4) 0.097(2) Uiso 1.000000 R
C8 C -0.1056(5) 0.2041(4) 0.3209(4) 0.0718(18) Uani 1.000000 .
H8 H -0.0445(5) 0.1777(4) 0.3243(4) 0.086(2) Uiso 1.000000 R
C10 C 0.2229(5) 0.4698(4) 0.4972(4) 0.0635(16) Uani 1.000000 .
C11 C 0.2480(5) 0.5463(4) 0.4624(4) 0.0714(18) Uani 1.000000 .
H11 H 0.2055(5) 0.5692(4) 0.4171(4) 0.086(2) Uiso 1.000000 R
C12 C 0.3361(6) 0.5902(5) 0.4939(5) 0.085(2) Uani 1.000000 .
H12 H 0.3510(6) 0.6437(5) 0.4701(5) 0.102(3) Uiso 1.000000 R
C13 C 0.4024(6) 0.5575(6) 0.5589(6) 0.097(2) Uani 1.000000 .
C16 C 0.5023(6) 0.6030(6) 0.5919(6) 0.134(3) Uani 1.000000 .
H16a H 0.5422(19) 0.595(4) 0.5560(19) 0.201(5) Uiso 1.000000 GR
H16b H 0.4933(7) 0.6679(10) 0.599(4) 0.201(5) Uiso 1.000000 GR
H16c H 0.534(2) 0.575(3) 0.6410(19) 0.201(5) Uiso 1.000000 GR
C14 C 0.3762(6) 0.4799(6) 0.5941(4) 0.094(2) Uani 1.000000 .
H14 H 0.4192(6) 0.4567(6) 0.6390(4) 0.113(3) Uiso 1.000000 R
C15 C 0.2875(6) 0.4360(5) 0.5641(4) 0.084(2) Uani 1.000000 .
H15 H 0.2711(6) 0.3839(5) 0.5888(4) 0.101(2) Uiso 1.000000 R
N3 N 0.1555(3) 0.2479(3) 0.3792(3) 0.0625(13) Uani 1.000000 .
C26 C -0.0118(5) 0.3349(4) 0.1770(4) 0.0664(17) Uani 1.000000 .
C27 C -0.0849(5) 0.2785(4) 0.1312(4) 0.081(2) Uani 1.000000 .
H27 H -0.0929(5) 0.2184(4) 0.1473(4) 0.098(2) Uiso 1.000000 R
C28 C -0.1453(6) 0.3111(5) 0.0620(5) 0.093(2) Uani 1.000000 .
H28 H -0.1947(6) 0.2730(5) 0.0331(5) 0.111(3) Uiso 1.000000 R
C29 C -0.1341(6) 0.3979(5) 0.0353(4) 0.086(2) Uani 1.000000 .
C32 C -0.2031(6) 0.4346(6) -0.0385(4) 0.116(3) Uani 1.000000 .
H32a H -0.240(3) 0.3843(8) -0.0672(18) 0.174(4) Uiso 1.000000 GR
H32b H -0.247(3) 0.478(3) -0.0252(4) 0.174(4) Uiso 1.000000 GR
H32c H -0.1658(7) 0.464(4) -0.0698(17) 0.174(4) Uiso 1.000000 GR
C30 C -0.0606(6) 0.4541(5) 0.0809(4) 0.088(2) Uani 1.000000 .
H30 H -0.0516(6) 0.5134(5) 0.0636(4) 0.105(3) Uiso 1.000000 R
C31 C -0.0008(5) 0.4237(4) 0.1512(4) 0.0795(19) Uani 1.000000 .
H31 H 0.0466(5) 0.4628(4) 0.1810(4) 0.095(2) Uiso 1.000000 R
C19 C 0.2132(5) 0.2210(4) 0.4562(4) 0.0693(17) Uani 1.000000 .
C20 C 0.3145(6) 0.2223(5) 0.4717(4) 0.082(2) Uani 1.000000 .
H20 H 0.3454(6) 0.2389(5) 0.4332(4) 0.099(2) Uiso 1.000000 R
C21 C 0.3683(6) 0.1986(6) 0.5454(5) 0.100(2) Uani 1.000000 .
H21 H 0.4364(6) 0.1991(6) 0.5557(5) 0.120(3) Uiso 1.000000 R
C22 C 0.3275(6) 0.1745(5) 0.6037(5) 0.087(2) Uani 1.000000 .
C25 C 0.3898(6) 0.1479(7) 0.6844(5) 0.131(3) Uani 1.000000 .
H25a H 0.3500(14) 0.115(4) 0.7121(16) 0.196(5) Uiso 1.000000 GR
H25b H 0.443(3) 0.109(4) 0.6792(5) 0.196(5) Uiso 1.000000 GR
H25c H 0.416(4) 0.2028(7) 0.7128(15) 0.196(5) Uiso 1.000000 GR
C23 C 0.2257(6) 0.1754(5) 0.5865(5) 0.084(2) Uani 1.000000 .
H23 H 0.1950(6) 0.1601(5) 0.6254(5) 0.100(2) Uiso 1.000000 R
C24 C 0.1687(5) 0.1984(4) 0.5131(5) 0.0752(19) Uani 1.000000 .
H24 H 0.1006(5) 0.1984(4) 0.5028(5) 0.090(2) Uiso 1.000000 R

loop_
_atom_site_aniso_label
_atom_site_aniso_U_11
_atom_site_aniso_U_22
_atom_site_aniso_U_33
_atom_site_aniso_U_12
_atom_site_aniso_U_13
_atom_site_aniso_U_23
Ru1 0.0636(3) 0.0423(3) 0.0747(4) 0.0003(2) 0.0196(3) -0.0057(3)
Cl2 0.0886(12) 0.0510(9) 0.0840(12) 0.0124(8) 0.0215(9) 0.0001(8)
Cl1 0.0747(11) 0.0663(10) 0.0900(12) -0.0074(8) 0.0287(9) -0.0081(9)
N1 0.059(3) 0.045(3) 0.077(4) 0.006(2) 0.017(3) -0.004(3)
C17 0.091(5) 0.063(4) 0.081(5) 0.009(4) 0.015(4) -0.010(4)
C18 0.077(5) 0.053(4) 0.090(5) 0.001(3) 0.019(4) -0.018(4)
N4 0.072(3) 0.044(3) 0.073(4) -0.005(2) 0.024(3) -0.009(2)
N2 0.067(3) 0.044(3) 0.062(3) 0.010(2) 0.010(3) -0.006(2)
C2 0.081(5) 0.057(4) 0.067(4) -0.000(3) 0.022(4) -0.009(3)
C1 0.077(5) 0.061(4) 0.071(4) -0.002(3) 0.028(4) -0.000(4)
C3 0.069(4) 0.056(4) 0.079(5) 0.000(3) 0.033(4) -0.000(3)
C4 0.071(5) 0.068(4) 0.111(6) 0.007(4) 0.019(4) -0.021(4)
C5 0.067(5) 0.086(5) 0.136(7) 0.013(4) 0.019(5) -0.010(5)
C6 0.068(5) 0.088(5) 0.093(5) -0.019(4) 0.012(4) -0.010(4)
C9 0.087(6) 0.123(7) 0.146(8) -0.019(5) 0.019(5) -0.043(6)
C7 0.074(5) 0.067(4) 0.105(6) -0.009(4) 0.027(4) -0.007(4)
C8 0.064(4) 0.066(4) 0.092(5) -0.010(3) 0.031(4) -0.008(4)
C10 0.063(4) 0.051(4) 0.073(4) 0.002(3) 0.011(4) -0.015(3)
C11 0.077(5) 0.056(4) 0.077(5) -0.000(3) 0.012(4) -0.020(3)
C12 0.090(5) 0.070(4) 0.101(6) -0.019(4) 0.035(5) -0.029(4)
C13 0.077(5) 0.094(6) 0.113(7) -0.002(5) 0.013(5) -0.033(5)
C16 0.083(6) 0.147(8) 0.161(9) -0.036(6) 0.012(6) -0.056(7)
C14 0.094(6) 0.093(6) 0.084(6) 0.012(5) -0.000(5) -0.001(5)
C15 0.087(5) 0.073(5) 0.090(5) -0.005(4) 0.018(4) -0.006(4)
N3 0.064(3) 0.047(3) 0.078(4) 0.005(2) 0.020(3) -0.009(3)
C26 0.069(4) 0.052(4) 0.079(5) 0.000(3) 0.020(4) -0.007(3)
C27 0.088(5) 0.043(3) 0.106(6) -0.006(3) 0.012(4) -0.011(4)
C28 0.098(6) 0.078(5) 0.090(6) 0.005(4) 0.004(5) -0.003(4)
C29 0.110(6) 0.078(5) 0.069(5) 0.010(4) 0.020(4) -0.004(4)
C32 0.151(7) 0.100(6) 0.080(5) 0.005(5) -0.001(5) 0.007(5)
C30 0.130(6) 0.054(4) 0.082(5) -0.011(4) 0.033(5) -0.010(4)
C31 0.101(5) 0.061(4) 0.074(5) -0.012(4) 0.019(4) -0.006(4)
C19 0.075(5) 0.055(4) 0.080(5) 0.003(3) 0.023(4) -0.004(3)
C20 0.073(5) 0.093(5) 0.088(6) -0.001(4) 0.034(4) -0.001(4)
C21 0.067(5) 0.128(7) 0.100(6) 0.018(5) 0.012(5) 0.016(5)
C22 0.086(6) 0.085(5) 0.094(6) 0.011(4) 0.031(5) 0.017(4)
C25 0.110(7) 0.190(10) 0.083(6) 0.016(6) 0.007(5) 0.051(6)
C23 0.091(6) 0.070(4) 0.103(6) -0.000(4) 0.050(5) 0.007(4)
C24 0.070(5) 0.063(4) 0.098(6) 0.006(3) 0.030(5) 0.009(4)

loop_
_atom_type_symbol
_atom_type_scat_dispersion_real
_atom_type_scat_dispersion_imag
_atom_type_scat_Cromer_Mann_a1
_atom_type_scat_Cromer_Mann_a2
_atom_type_scat_Cromer_Mann_a3
_atom_type_scat_Cromer_Mann_a4
_atom_type_scat_Cromer_Mann_b1
_atom_type_scat_Cromer_Mann_b2
_atom_type_scat_Cromer_Mann_b3
_atom_type_scat_Cromer_Mann_b4
_atom_type_scat_Cromer_Mann_c
_atom_type_scat_source
_atom_type_scat_dispersion_source
C 0.00347 0.00161 2.31000 1.02000 1.58860 0.86500 20.84390 10.20750 0.56870 51.65120 0.21560 'International Tables Volume C Table 6.1.1.4 (pp. 500-502)' 'Henke, Gullikson and Davis, At. Data and Nucl. Data Tables, 1993, 54, 2'
Cl 0.14873 0.16029 11.46040 7.19640 6.25560 1.64550 0.01040 1.16620 18.51940 47.77840 -9.55740 'International Tables Volume C Table 6.1.1.4 (pp. 500-502)' 'Henke, Gullikson and Davis, At. Data and Nucl. Data Tables, 1993, 54, 2'
H 0.00000 0.00000 0.49300 0.32291 0.14019 0.04081 10.51090 26.12570 3.14236 57.79970 0.00304 'International Tables Volume C Table 6.1.1.4 (pp. 500-502)' 'Henke, Gullikson and Davis, At. Data and Nucl. Data Tables, 1993, 54, 2'
N 0.00653 0.00323 12.21260 3.13220 2.01250 1.16630 0.00570 9.89330 28.99750 0.58260 -11.52900 'International Tables Volume C Table 6.1.1.4 (pp. 500-502)' 'Henke, Gullikson and Davis, At. Data and Nucl. Data Tables, 1993, 54, 2'
Ru -1.23940 0.83517 19.26740 12.91820 4.86337 1.56756 0.80852 8.43467 24.79970 94.29280 5.37874 'International Tables Volume C Table 6.1.1.4 (pp. 500-502)' 'Henke, Gullikson and Davis, At. Data and Nucl. Data Tables, 1993, 54, 2'

loop_
_geom_angle_atom_site_label_1
_geom_angle_atom_site_label_2
_geom_angle_atom_site_label_3
_geom_angle
_geom_angle_site_symmetry_1
_geom_angle_site_symmetry_3
_geom_angle_publ_flag
Cl1 Ru1 Cl2 92.29(6) . . ?
N1 Ru1 Cl2 85.95(13) . . ?
N1 Ru1 Cl1 174.50(15) . . ?
N4 Ru1 Cl2 99.19(15) . . ?
N4 Ru1 Cl1 84.19(13) . . ?
N4 Ru1 N1 101.22(19) . . ?
N2 Ru1 Cl2 86.59(12) . . ?
N2 Ru1 Cl1 96.70(16) . . ?
N2 Ru1 N1 78.0(2) . . ?
N2 Ru1 N4 174.13(18) . . ?
N3 Ru1 Cl2 176.71(16) . . ?
N3 Ru1 Cl1 87.50(14) . . ?
N3 Ru1 N1 94.55(19) . . ?
N3 Ru1 N4 77.5(2) . . ?
N3 Ru1 N2 96.70(19) . . ?
C1 N1 Ru1 116.3(4) . . ?
C3 N1 Ru1 125.4(4) . . ?
C3 N1 C1 118.1(5) . . ?
C18 C17 H17 122.2(4) . . ?
N3 C17 H17 122.2(4) . . ?
N3 C17 C18 115.5(6) . . ?
H18 C18 C17 121.9(4) . . ?
N4 C18 C17 116.3(6) . . ?
N4 C18 H18 121.9(4) . . ?
C18 N4 Ru1 113.4(4) . . ?
C26 N4 Ru1 128.6(4) . . ?
C26 N4 C18 117.7(5) . . ?
C2 N2 Ru1 115.5(4) . . ?
C10 N2 Ru1 125.7(4) . . ?
C10 N2 C2 118.8(5) . . ?
H2 C2 N2 122.3(3) . . ?
C1 C2 N2 115.5(6) . . ?
C1 C2 H2 122.3(4) . . ?
C2 C1 N1 114.6(6) . . ?
H1 C1 N1 122.7(4) . . ?
H1 C1 C2 122.7(4) . . ?
C4 C3 N1 120.7(6) . . ?
C8 C3 N1 120.0(6) . . ?
C8 C3 C4 119.3(6) . . ?
H4 C4 C3 120.1(4) . . ?
C5 C4 C3 119.7(6) . . ?
C5 C4 H4 120.1(4) . . ?
H5 C5 C4 119.3(4) . . ?
C6 C5 C4 121.5(7) . . ?
C6 C5 H5 119.3(4) . . ?
C9 C6 C5 122.1(7) . . ?
C7 C6 C5 117.6(6) . . ?
C7 C6 C9 120.3(7) . . ?
H9a C9 C6 109.5 . . ?
H9b C9 C6 109.5 . . ?
H9b C9 H9a 109.5 . . ?
H9c C9 C6 109.5 . . ?
H9c C9 H9a 109.5 . . ?
H9c C9 H9b 109.5 . . ?
H7 C7 C6 119.0(4) . . ?
C8 C7 C6 122.1(7) . . ?
C8 C7 H7 119.0(4) . . ?
C7 C8 C3 119.7(6) . . ?
H8 C8 C3 120.1(4) . . ?
H8 C8 C7 120.1(4) . . ?
C11 C10 N2 120.9(6) . . ?
C15 C10 N2 120.0(6) . . ?
C15 C10 C11 119.1(6) . . ?
H11 C11 C10 119.9(4) . . ?
C12 C11 C10 120.3(7) . . ?
C12 C11 H11 119.9(5) . . ?
H12 C12 C11 118.9(5) . . ?
C13 C12 C11 122.1(7) . . ?
C13 C12 H12 118.9(5) . . ?
C16 C13 C12 122.4(9) . . ?
C14 C13 C12 117.2(7) . . ?
C14 C13 C16 120.3(9) . . ?
H16a C16 C13 109.5 . . ?
H16b C16 C13 109.5 . . ?
H16b C16 H16a 109.5 . . ?
H16c C16 C13 109.5 . . ?
H16c C16 H16a 109.5 . . ?
H16c C16 H16b 109.5 . . ?
H14 C14 C13 119.3(5) . . ?
C15 C14 C13 121.4(7) . . ?
C15 C14 H14 119.3(5) . . ?
C14 C15 C10 119.9(7) . . ?
H15 C15 C10 120.1(4) . . ?
H15 C15 C14 120.1(5) . . ?
C17 N3 Ru1 116.5(4) . . ?
C19 N3 Ru1 124.1(4) . . ?
C19 N3 C17 119.2(5) . . ?
C27 C26 N4 121.2(6) . . ?
C31 C26 N4 120.4(6) . . ?
C31 C26 C27 118.4(6) . . ?
H27 C27 C26 119.7(4) . . ?
C28 C27 C26 120.7(7) . . ?
C28 C27 H27 119.7(4) . . ?
H28 C28 C27 119.3(4) . . ?
C29 C28 C27 121.4(7) . . ?
C29 C28 H28 119.3(5) . . ?
C32 C29 C28 121.2(7) . . ?
C30 C29 C28 117.8(7) . . ?
C30 C29 C32 120.9(7) . . ?
H32a C32 C29 109.5 . . ?
H32b C32 C29 109.5 . . ?
H32b C32 H32a 109.5 . . ?
H32c C32 C29 109.5 . . ?
H32c C32 H32a 109.5 . . ?
H32c C32 H32b 109.5 . . ?
H30 C30 C29 119.1(4) . . ?
C31 C30 C29 121.7(7) . . ?
C31 C30 H30 119.1(4) . . ?
C30 C31 C26 119.9(6) . . ?
H31 C31 C26 120.1(4) . . ?
H31 C31 C30 120.1(4) . . ?
C20 C19 N3 119.0(7) . . ?
C24 C19 N3 120.6(6) . . ?
C24 C19 C20 120.4(7) . . ?
H20 C20 C19 120.9(4) . . ?
C21 C20 C19 118.3(7) . . ?
C21 C20 H20 120.9(5) . . ?
H21 C21 C20 118.2(5) . . ?
C22 C21 C20 123.5(7) . . ?
C22 C21 H21 118.2(5) . . ?
C25 C22 C21 121.8(7) . . ?
C23 C22 C21 116.7(7) . . ?
C23 C22 C25 121.4(8) . . ?
H25a C25 C22 109.5 . . ?
H25b C25 C22 109.5 . . ?
H25b C25 H25a 109.5 . . ?
H25c C25 C22 109.5 . . ?
H25c C25 H25a 109.5 . . ?
H25c C25 H25b 109.5 . . ?
H23 C23 C22 119.2(5) . . ?
C24 C23 C22 121.7(7) . . ?
C24 C23 H23 119.2(4) . . ?
C23 C24 C19 119.4(7) . . ?
H24 C24 C19 120.3(4) . . ?
H24 C24 C23 120.3(4) . . ?

loop_
_geom_bond_atom_site_label_1
_geom_bond_atom_site_label_2
_geom_bond_distance
_geom_bond_site_symmetry_2
_geom_bond_publ_flag
Ru1 Cl2 2.4164(15) . ?
Ru1 Cl1 2.3888(17) . ?
Ru1 N1 2.016(5) . ?
Ru1 N4 2.063(5) . ?
Ru1 N2 2.033(5) . ?
Ru1 N3 1.991(5) . ?
N1 C1 1.313(7) . ?
N1 C3 1.438(7) . ?
C17 H17 0.9300 . ?
C17 C18 1.414(8) . ?
C17 N3 1.287(7) . ?
C18 H18 0.9300 . ?
C18 N4 1.289(7) . ?
N4 C26 1.415(7) . ?
N2 C2 1.307(7) . ?
N2 C10 1.432(7) . ?
C2 H2 0.9300 . ?
C2 C1 1.439(8) . ?
C1 H1 0.9300 . ?
C3 C4 1.371(8) . ?
C3 C8 1.399(8) . ?
C4 H4 0.9300 . ?
C4 C5 1.382(9) . ?
C5 H5 0.9300 . ?
C5 C6 1.387(9) . ?
C6 C9 1.507(9) . ?
C6 C7 1.373(9) . ?
C9 H9a 0.9600 . ?
C9 H9b 0.9600 . ?
C9 H9c 0.9600 . ?
C7 H7 0.9300 . ?
C7 C8 1.363(8) . ?
C8 H8 0.9300 . ?
C10 C11 1.356(8) . ?
C10 C15 1.384(9) . ?
C11 H11 0.9300 . ?
C11 C12 1.378(8) . ?
C12 H12 0.9300 . ?
C12 C13 1.367(10) . ?
C13 C16 1.527(10) . ?
C13 C14 1.378(10) . ?
C16 H16a 0.9600 . ?
C16 H16b 0.9600 . ?
C16 H16c 0.9600 . ?
C14 H14 0.9300 . ?
C14 C15 1.381(9) . ?
C15 H15 0.9300 . ?
N3 C19 1.450(8) . ?
C26 C27 1.398(8) . ?
C26 C31 1.384(8) . ?
C27 H27 0.9300 . ?
C27 C28 1.383(9) . ?
C28 H28 0.9300 . ?
C28 C29 1.365(10) . ?
C29 C32 1.510(9) . ?
C29 C30 1.398(9) . ?
C32 H32a 0.9600 . ?
C32 H32b 0.9600 . ?
C32 H32c 0.9600 . ?
C30 H30 0.9300 . ?
C30 C31 1.383(9) . ?
C31 H31 0.9300 . ?
C19 C20 1.382(9) . ?
C19 C24 1.359(8) . ?
C20 H20 0.9300 . ?
C20 C21 1.375(9) . ?
C21 H21 0.9300 . ?
C21 C22 1.351(9) . ?
C22 C25 1.523(10) . ?
C22 C23 1.388(9) . ?
C25 H25a 0.9600 . ?
C25 H25b 0.9600 . ?
C25 H25c 0.9600 . ?
C23 H23 0.9300 . ?
C23 C24 1.382(9) . ?
C24 H24 0.9300 . ?

loop_
_geom_torsion_atom_site_label_1
_geom_torsion_atom_site_label_2
_geom_torsion_atom_site_label_3
_geom_torsion_atom_site_label_4
_geom_torsion
_geom_torsion_site_symmetry_1
_geom_torsion_site_symmetry_2
_geom_torsion_site_symmetry_3
_geom_torsion_site_symmetry_4
_geom_torsion_publ_flag
Ru1 N1 C1 C2 -4.1(4) . . . . ?
Ru1 N1 C3 C4 -126.3(5) . . . . ?
Ru1 N1 C3 C8 53.1(5) . . . . ?
Ru1 N4 C18 C17 7.8(4) . . . . ?
Ru1 N4 C26 C27 -133.9(5) . . . . ?
Ru1 N4 C26 C31 45.6(5) . . . . ?
Ru1 N2 C2 C1 -0.1(4) . . . . ?
Ru1 N2 C10 C11 57.3(5) . . . . ?
Ru1 N2 C10 C15 -121.3(5) . . . . ?
Ru1 N3 C17 C18 -5.1(4) . . . . ?
Ru1 N3 C19 C20 -103.4(5) . . . . ?
Ru1 N3 C19 C24 74.0(5) . . . . ?
N1 C1 C2 N2 2.7(6) . . . . ?
N1 C3 C4 C5 177.1(6) . . . . ?
N1 C3 C8 C7 -177.4(6) . . . . ?
C17 C18 N4 C26 -177.9(6) . . . . ?
C17 N3 C19 C20 70.9(6) . . . . ?
C17 N3 C19 C24 -111.7(6) . . . . ?
C18 N4 C26 C27 52.7(6) . . . . ?
C18 N4 C26 C31 -127.8(6) . . . . ?
N4 C26 C27 C28 178.9(6) . . . . ?
N4 C26 C31 C30 179.6(6) . . . . ?
N2 C10 C11 C12 -179.2(6) . . . . ?
N2 C10 C15 C14 178.1(6) . . . . ?
C3 C4 C5 C6 0.7(8) . . . . ?
C3 C8 C7 C6 -0.0(8) . . . . ?
C4 C5 C6 C9 -179.8(8) . . . . ?
C4 C5 C6 C7 1.3(9) . . . . ?
C5 C6 C7 C8 -1.6(9) . . . . ?
C10 C11 C12 C13 2.1(7) . . . . ?
C10 C15 C14 C13 0.2(8) . . . . ?
C11 C12 C13 C16 177.0(7) . . . . ?
C11 C12 C13 C14 -2.3(8) . . . . ?
C12 C13 C14 C15 1.2(8) . . . . ?
N3 C19 C20 C21 178.6(6) . . . . ?
N3 C19 C24 C23 -178.3(6) . . . . ?
C26 C27 C28 C29 1.8(8) . . . . ?
C26 C31 C30 C29 1.4(8) . . . . ?
C27 C28 C29 C32 -177.4(7) . . . . ?
C27 C28 C29 C30 -1.3(9) . . . . ?
C28 C29 C30 C31 -0.2(9) . . . . ?
C19 C20 C21 C22 -0.4(8) . . . . ?
C19 C24 C23 C22 -0.1(8) . . . . ?
C20 C21 C22 C25 179.5(8) . . . . ?
C20 C21 C22 C23 -0.6(10) . . . . ?
C21 C22 C23 C24 0.9(9) . . . . ?

loop_
_smtbx_masks_void_nr
_smtbx_masks_void_average_x
_smtbx_masks_void_average_y
_smtbx_masks_void_average_z
_smtbx_masks_void_volume
_smtbx_masks_void_count_electrons
_smtbx_masks_void_content
1 0.500 0.000 0.500 367.2 84.3 '2 Benzene'
2 0.500 0.500 1.000 367.2 84.3 '2 Benzene'
